data_1512075
loop_
_publ_author_name
'Wang, Xiao-Na'
'Hsung, Richard P.'
'Qi, Rui'
'Fox, Sierra K.'
'Lv, Ming-Can'

_publ_section_title
;
 A Highly Stereoselective Addition of Lithiated Ynamides to Ellman--Davis
 ChiralN-tert-Butanesulfinyl Imines
;
_journal_issue 10
_journal_name_full 'Organic Letters'
_journal_page_first 2514
_journal_paper_doi 10.1021/ol400989x
_journal_volume 15
_journal_year 2013
_chemical_absolute_configuration rmad
_chemical_formula_moiety 'C27 H30 N2 O3 S2'
_chemical_formula_sum 'C27 H30 N2 O3 S2'
_chemical_formula_weight 494.65
_chemical_name_common 12226a
_chemical_name_systematic
; 
 ? 
;
_space_group_IT_number 19
_symmetry_cell_setting orthorhombic
_symmetry_space_group_name_Hall 'P 2ac 2ab'
_symmetry_space_group_name_H-M 'P 21 21 21'
_atom_sites_solution_hydrogens geom
_atom_sites_solution_primary direct
_atom_sites_solution_secondary difmap
_audit_creation_method SHELXL-97
_cell_angle_alpha 90.00
_cell_angle_beta 90.00
_cell_angle_gamma 90.00
_cell_formula_units_Z 4
_cell_length_a 6.2139(7)
_cell_length_b 15.0497(17)
_cell_length_c 26.986(3)
_cell_measurement_reflns_used 2873
_cell_measurement_temperature 173(2)
_cell_measurement_theta_max 26.76
_cell_measurement_theta_min 2.81
_cell_volume 2523.7(5)
_computing_cell_refinement 'Bruker SAINT'
_computing_data_collection 'Bruker APEX2'
_computing_data_reduction 'Bruker SAINT'
_computing_molecular_graphics 'Bruker SHELXTL'
_computing_publication_material 'Bruker SHELXTL'
_computing_structure_refinement 'SHELXL-97 (Sheldrick, 2008)'
_computing_structure_solution 'SHELXS-97 (Sheldrick, 2008)'
_diffrn_ambient_temperature 173(2)
_diffrn_measured_fraction_theta_full 0.988
_diffrn_measured_fraction_theta_max 0.988
_diffrn_measurement_device_type 'Bruker APEX-II CCD'
_diffrn_measurement_method '\f and \w scans'
_diffrn_radiation_monochromator graphite
_diffrn_radiation_source 'sealed tube'
_diffrn_radiation_type MoK\a
_diffrn_radiation_wavelength 0.71073
_diffrn_reflns_av_R_equivalents 0.0456
_diffrn_reflns_av_sigmaI/netI 0.0509
_diffrn_reflns_limit_h_max 8
_diffrn_reflns_limit_h_min -8
_diffrn_reflns_limit_k_max 19
_diffrn_reflns_limit_k_min 0
_diffrn_reflns_limit_l_max 34
_diffrn_reflns_limit_l_min 0
_diffrn_reflns_number 16998
_diffrn_reflns_theta_full 27.44
_diffrn_reflns_theta_max 27.44
_diffrn_reflns_theta_min 2.03
_exptl_absorpt_coefficient_mu 0.242
_exptl_absorpt_correction_T_max 0.9809
_exptl_absorpt_correction_T_min 0.8884
_exptl_absorpt_correction_type multi-scan
_exptl_absorpt_process_details 'SADABS (Sheldrick, 2008)'
_exptl_crystal_colour colourless
_exptl_crystal_density_diffrn 1.302
_exptl_crystal_density_method 'not measured'
_exptl_crystal_description Needle
_exptl_crystal_F_000 1048
_exptl_crystal_size_max 0.50
_exptl_crystal_size_mid 0.12
_exptl_crystal_size_min 0.08
_refine_diff_density_max 0.238
_refine_diff_density_min -0.234
_refine_diff_density_rms 0.044
_refine_ls_abs_structure_details 'Flack H D (1983), Acta Cryst. A39, 876-881'
_refine_ls_abs_structure_Flack 0.00(7)
_refine_ls_extinction_method none
_refine_ls_goodness_of_fit_ref 1.015
_refine_ls_hydrogen_treatment mixed
_refine_ls_matrix_type full
_refine_ls_number_parameters 313
_refine_ls_number_reflns 5619
_refine_ls_number_restraints 1
_refine_ls_restrained_S_all 1.015
_refine_ls_R_factor_all 0.0617
_refine_ls_R_factor_gt 0.0440
_refine_ls_shift/su_max 0.001
_refine_ls_shift/su_mean 0.000
_refine_ls_structure_factor_coef Fsqd
_refine_ls_weighting_details 'calc w=1/[\s^2^(Fo^2^)+(0.0426P)^2^+0.4176P] where P=(Fo^2^+2Fc^2^)/3'
_refine_ls_weighting_scheme calc
_refine_ls_wR_factor_gt 0.0892
_refine_ls_wR_factor_ref 0.0972
_reflns_number_gt 4561
_reflns_number_total 5619
_reflns_threshold_expression >2sigma(I)
_cod_data_source_file ol400989x_si_003.cif
_cod_data_source_block 12226a
_cod_depositor_comments
;
The following automatic conversions were performed:

'_symmetry_cell_setting' value 'Orthorhombic' changed to
'orthorhombic' according to
/home/saulius/struct/CIF-dictionaries/cif_core.dic dictionary named
'cif_core.dic' version 2.3.1 from 2005-06-27.

Automatic conversion script
Id: cif_fix_values 1891 2012-01-12 08:04:46Z andrius 
;
_cod_original_cell_volume 2523.6(5)
_cod_original_sg_symbol_H-M P2(1)2(1)2(1)
_cod_database_code 1512075

loop_
_symmetry_equiv_pos_as_xyz
'x, y, z'
'-x+1/2, -y, z+1/2'
'-x, y+1/2, -z+1/2'
'x+1/2, -y+1/2, -z'

loop_
_atom_site_label
_atom_site_type_symbol
_atom_site_fract_x
_atom_site_fract_y
_atom_site_fract_z
_atom_site_U_iso_or_equiv
_atom_site_adp_type
_atom_site_occupancy
_atom_site_symmetry_multiplicity
_atom_site_calc_flag
_atom_site_refinement_flags
S1 S 0.84365(10) 0.49580(4) 0.47650(2) 0.02936(14) Uani 1 1 d .
S2 S 0.50635(12) 0.39133(5) 0.73089(2) 0.03721(17) Uani 1 1 d .
O1 O 0.6630(3) 0.52097(12) 0.44354(6) 0.0418(5) Uani 1 1 d .
O2 O 0.7329(3) 0.39054(14) 0.72237(7) 0.0455(5) Uani 1 1 d .
O3 O 0.4213(3) 0.42020(13) 0.77721(7) 0.0472(5) Uani 1 1 d .
N1 N 0.7686(3) 0.50083(14) 0.53609(7) 0.0290(4) Uani 1 1 d D
H1A H 0.697(4) 0.5526(9) 0.5416(9) 0.035 Uiso 1 1 d D
N2 N 0.4051(3) 0.46169(14) 0.68892(8) 0.0338(5) Uani 1 1 d .
C1 C 1.0287(4) 0.59175(16) 0.47655(10) 0.0342(6) Uani 1 1 d .
C2 C 1.2029(4) 0.57553(18) 0.51494(12) 0.0433(7) Uani 1 1 d .
H2B H 1.3216 0.6173 0.5096 0.065 Uiso 1 1 calc R
H2C H 1.2564 0.5145 0.5118 0.065 Uiso 1 1 calc R
H2A H 1.1431 0.5843 0.5482 0.065 Uiso 1 1 calc R
C3 C 1.1216(5) 0.5920(2) 0.42411(11) 0.0525(8) Uani 1 1 d .
H3B H 1.2216 0.6419 0.4205 0.079 Uiso 1 1 calc R
H3C H 1.0045 0.5980 0.4000 0.079 Uiso 1 1 calc R
H3A H 1.1984 0.5361 0.4182 0.079 Uiso 1 1 calc R
C4 C 0.9017(5) 0.67637(17) 0.48653(12) 0.0468(8) Uani 1 1 d .
H4A H 0.9939 0.7281 0.4806 0.070 Uiso 1 1 calc R
H4B H 0.8528 0.6767 0.5210 0.070 Uiso 1 1 calc R
H4C H 0.7769 0.6788 0.4644 0.070 Uiso 1 1 calc R
C5 C 0.6432(4) 0.42228(15) 0.55293(9) 0.0270(5) Uani 1 1 d .
H5A H 0.5265 0.4094 0.5285 0.032 Uiso 1 1 calc R
C6 C 0.7854(4) 0.34072(16) 0.55866(8) 0.0257(5) Uani 1 1 d .
C7 C 0.9906(4) 0.34853(17) 0.57891(9) 0.0320(6) Uani 1 1 d .
H7A H 1.0480 0.4056 0.5860 0.038 Uiso 1 1 calc R
C8 C 1.1107(4) 0.27353(18) 0.58867(9) 0.0372(6) Uani 1 1 d .
H8A H 1.2502 0.2792 0.6027 0.045 Uiso 1 1 calc R
C9 C 1.0292(5) 0.19025(18) 0.57815(9) 0.0388(7) Uani 1 1 d .
H9A H 1.1122 0.1387 0.5850 0.047 Uiso 1 1 calc R
C10 C 0.8266(5) 0.18249(17) 0.55770(9) 0.0386(6) Uani 1 1 d .
H10A H 0.7702 0.1252 0.5505 0.046 Uiso 1 1 calc R
C11 C 0.7045(4) 0.25748(16) 0.54748(9) 0.0313(6) Uani 1 1 d .
H11A H 0.5661 0.2517 0.5329 0.038 Uiso 1 1 calc R
C12 C 0.5468(4) 0.44239(16) 0.60144(10) 0.0296(6) Uani 1 1 d .
C13 C 0.4788(4) 0.45145(16) 0.64174(9) 0.0296(5) Uani 1 1 d .
C14 C 0.4012(4) 0.28659(17) 0.71632(9) 0.0328(6) Uani 1 1 d .
C15 C 0.1949(4) 0.26502(19) 0.73266(10) 0.0404(7) Uani 1 1 d .
H15A H 0.1145 0.3060 0.7520 0.048 Uiso 1 1 calc R
C16 C 0.1095(5) 0.1838(2) 0.72046(10) 0.0426(7) Uani 1 1 d .
H16A H -0.0313 0.1690 0.7314 0.051 Uiso 1 1 calc R
C17 C 0.2252(5) 0.12246(19) 0.69227(10) 0.0379(7) Uani 1 1 d .
C18 C 0.4302(5) 0.1451(2) 0.67643(10) 0.0420(7) Uani 1 1 d .
H18A H 0.5114 0.1038 0.6575 0.050 Uiso 1 1 calc R
C19 C 0.5180(5) 0.22711(18) 0.68784(9) 0.0379(6) Uani 1 1 d .
H19A H 0.6575 0.2425 0.6762 0.046 Uiso 1 1 calc R
C20 C 0.1248(5) 0.0340(2) 0.67861(11) 0.0522(8) Uani 1 1 d .
H20A H -0.0194 0.0300 0.6932 0.078 Uiso 1 1 calc R
H20B H 0.2145 -0.0144 0.6914 0.078 Uiso 1 1 calc R
H20C H 0.1143 0.0293 0.6425 0.078 Uiso 1 1 calc R
C21 C 0.1799(4) 0.49415(18) 0.69521(10) 0.0373(6) Uani 1 1 d .
H21A H 0.1419 0.4939 0.7308 0.045 Uiso 1 1 calc R
H21B H 0.0799 0.4537 0.6778 0.045 Uiso 1 1 calc R
C22 C 0.1556(4) 0.58742(16) 0.67470(9) 0.0318(6) Uani 1 1 d .
C23 C 0.3154(5) 0.65067(18) 0.67963(10) 0.0389(6) Uani 1 1 d .
H23A H 0.4489 0.6351 0.6944 0.047 Uiso 1 1 calc R
C24 C 0.2814(5) 0.7369(2) 0.66305(10) 0.0457(7) Uani 1 1 d .
H24A H 0.3927 0.7799 0.6660 0.055 Uiso 1 1 calc R
C25 C 0.0873(5) 0.7604(2) 0.64237(11) 0.0487(8) Uani 1 1 d .
H25A H 0.0634 0.8196 0.6316 0.058 Uiso 1 1 calc R
C26 C -0.0717(5) 0.6977(2) 0.63738(11) 0.0483(8) Uani 1 1 d .
H26A H -0.2056 0.7137 0.6229 0.058 Uiso 1 1 calc R
C27 C -0.0381(4) 0.6111(2) 0.65339(10) 0.0407(7) Uani 1 1 d .
H27A H -0.1486 0.5680 0.6497 0.049 Uiso 1 1 calc R

loop_
_atom_site_aniso_label
_atom_site_aniso_U_11
_atom_site_aniso_U_22
_atom_site_aniso_U_33
_atom_site_aniso_U_23
_atom_site_aniso_U_13
_atom_site_aniso_U_12
S1 0.0339(3) 0.0256(3) 0.0286(3) 0.0009(3) 0.0049(3) -0.0005(3)
S2 0.0368(3) 0.0461(4) 0.0287(3) -0.0008(3) 0.0006(3) 0.0026(3)
O1 0.0433(10) 0.0492(12) 0.0329(10) 0.0062(8) -0.0062(9) -0.0055(9)
O2 0.0339(10) 0.0566(13) 0.0460(12) 0.0000(10) -0.0041(9) 0.0027(9)
O3 0.0567(12) 0.0577(13) 0.0273(11) -0.0040(9) 0.0028(9) 0.0032(10)
N1 0.0343(11) 0.0249(10) 0.0278(11) 0.0007(10) 0.0041(8) -0.0004(10)
N2 0.0343(11) 0.0379(12) 0.0291(12) 0.0017(9) 0.0072(9) 0.0047(10)
C1 0.0283(13) 0.0275(13) 0.0469(16) 0.0077(12) 0.0066(12) 0.0007(10)
C2 0.0287(14) 0.0390(16) 0.062(2) 0.0077(14) -0.0046(14) 0.0004(12)
C3 0.0517(18) 0.0493(18) 0.056(2) 0.0196(15) 0.0183(16) 0.0010(16)
C4 0.0477(17) 0.0239(14) 0.069(2) 0.0025(14) -0.0033(16) 0.0043(12)
C5 0.0280(13) 0.0283(12) 0.0246(13) 0.0005(9) 0.0006(10) -0.0008(11)
C6 0.0281(13) 0.0270(13) 0.0221(12) 0.0012(10) 0.0023(10) 0.0021(10)
C7 0.0356(14) 0.0319(13) 0.0284(13) -0.0004(11) -0.0034(12) 0.0011(12)
C8 0.0374(15) 0.0434(16) 0.0308(14) 0.0029(12) -0.0044(12) 0.0075(13)
C9 0.0529(18) 0.0351(15) 0.0283(14) 0.0046(12) 0.0028(13) 0.0172(14)
C10 0.0571(18) 0.0263(13) 0.0323(14) -0.0001(11) 0.0066(14) 0.0012(13)
C11 0.0337(13) 0.0313(14) 0.0288(13) -0.0023(11) 0.0026(11) -0.0038(11)
C12 0.0279(14) 0.0279(14) 0.0331(15) 0.0006(11) -0.0003(11) 0.0027(10)
C13 0.0261(13) 0.0299(13) 0.0328(14) -0.0018(11) 0.0024(11) -0.0011(11)
C14 0.0346(14) 0.0377(15) 0.0260(13) 0.0057(11) -0.0035(11) 0.0039(11)
C15 0.0428(16) 0.0458(17) 0.0325(14) 0.0102(13) 0.0085(13) 0.0099(13)
C16 0.0420(16) 0.0515(18) 0.0343(16) 0.0156(13) 0.0051(12) -0.0012(14)
C17 0.0471(17) 0.0406(16) 0.0259(13) 0.0117(12) -0.0070(12) 0.0021(13)
C18 0.0477(17) 0.0439(18) 0.0346(16) 0.0020(13) 0.0005(13) 0.0102(14)
C19 0.0343(14) 0.0477(17) 0.0319(14) 0.0041(12) 0.0034(12) 0.0087(13)
C20 0.067(2) 0.0489(18) 0.0405(17) 0.0128(14) -0.0035(16) -0.0041(16)
C21 0.0316(13) 0.0414(15) 0.0387(14) -0.0007(13) 0.0120(11) 0.0032(14)
C22 0.0337(14) 0.0339(14) 0.0278(13) -0.0060(11) 0.0071(11) 0.0049(12)
C23 0.0399(15) 0.0422(16) 0.0346(15) -0.0030(12) 0.0045(13) -0.0001(14)
C24 0.0509(18) 0.0409(17) 0.0453(18) -0.0050(14) 0.0021(14) -0.0041(14)
C25 0.066(2) 0.0380(17) 0.0423(18) 0.0029(14) 0.0039(15) 0.0071(15)
C26 0.0488(18) 0.0522(19) 0.0440(18) 0.0025(15) -0.0056(14) 0.0113(15)
C27 0.0406(17) 0.0464(17) 0.0350(15) -0.0096(13) -0.0004(12) -0.0013(14)

loop_
_atom_type_symbol
_atom_type_description
_atom_type_scat_dispersion_real
_atom_type_scat_dispersion_imag
_atom_type_scat_source
C C 0.0033 0.0016 'International Tables Vol C Tables 4.2.6.8 and 6.1.1.4'
H H 0.0000 0.0000 'International Tables Vol C Tables 4.2.6.8 and 6.1.1.4'
N N 0.0061 0.0033 'International Tables Vol C Tables 4.2.6.8 and 6.1.1.4'
O O 0.0106 0.0060 'International Tables Vol C Tables 4.2.6.8 and 6.1.1.4'
S S 0.1246 0.1234 'International Tables Vol C Tables 4.2.6.8 and 6.1.1.4'

loop_
_geom_angle_atom_site_label_1
_geom_angle_atom_site_label_2
_geom_angle_atom_site_label_3
_geom_angle
O1 S1 N1 110.71(11)
O1 S1 C1 105.81(11)
N1 S1 C1 97.90(11)
O3 S2 O2 120.66(13)
O3 S2 N2 105.15(12)
O2 S2 N2 105.51(12)
O3 S2 C14 109.46(13)
O2 S2 C14 108.93(13)
N2 S2 C14 106.10(12)
C5 N1 S1 113.78(15)
C5 N1 H1A 112.0(17)
S1 N1 H1A 109.3(16)
C13 N2 C21 117.3(2)
C13 N2 S2 115.76(17)
C21 N2 S2 118.89(17)
C2 C1 C4 112.5(2)
C2 C1 C3 111.3(2)
C4 C1 C3 111.0(2)
C2 C1 S1 108.59(17)
C4 C1 S1 109.37(18)
C3 C1 S1 103.67(19)
C1 C2 H2B 109.5
C1 C2 H2C 109.5
H2B C2 H2C 109.5
C1 C2 H2A 109.5
H2B C2 H2A 109.5
H2C C2 H2A 109.5
C1 C3 H3B 109.5
C1 C3 H3C 109.5
H3B C3 H3C 109.5
C1 C3 H3A 109.5
H3B C3 H3A 109.5
H3C C3 H3A 109.5
C1 C4 H4A 109.5
C1 C4 H4B 109.5
H4A C4 H4B 109.5
C1 C4 H4C 109.5
H4A C4 H4C 109.5
H4B C4 H4C 109.5
C12 C5 N1 108.78(18)
C12 C5 C6 108.20(19)
N1 C5 C6 111.63(19)
C12 C5 H5A 109.4
N1 C5 H5A 109.4
C6 C5 H5A 109.4
C11 C6 C7 119.7(2)
C11 C6 C5 119.9(2)
C7 C6 C5 120.3(2)
C8 C7 C6 120.1(2)
C8 C7 H7A 119.9
C6 C7 H7A 119.9
C7 C8 C9 120.4(3)
C7 C8 H8A 119.8
C9 C8 H8A 119.8
C10 C9 C8 119.6(2)
C10 C9 H9A 120.2
C8 C9 H9A 120.2
C9 C10 C11 120.6(2)
C9 C10 H10A 119.7
C11 C10 H10A 119.7
C6 C11 C10 119.7(2)
C6 C11 H11A 120.2
C10 C11 H11A 120.2
C13 C12 C5 173.8(3)
C12 C13 N2 178.6(3)
C19 C14 C15 120.5(3)
C19 C14 S2 120.7(2)
C15 C14 S2 118.8(2)
C16 C15 C14 119.2(3)
C16 C15 H15A 120.4
C14 C15 H15A 120.4
C15 C16 C17 121.4(3)
C15 C16 H16A 119.3
C17 C16 H16A 119.3
C18 C17 C16 118.6(3)
C18 C17 C20 121.3(3)
C16 C17 C20 120.1(3)
C19 C18 C17 120.9(3)
C19 C18 H18A 119.6
C17 C18 H18A 119.6
C14 C19 C18 119.5(3)
C14 C19 H19A 120.2
C18 C19 H19A 120.2
C17 C20 H20A 109.5
C17 C20 H20B 109.5
H20A C20 H20B 109.5
C17 C20 H20C 109.5
H20A C20 H20C 109.5
H20B C20 H20C 109.5
N2 C21 C22 110.8(2)
N2 C21 H21A 109.5
C22 C21 H21A 109.5
N2 C21 H21B 109.5
C22 C21 H21B 109.5
H21A C21 H21B 108.1
C27 C22 C23 119.3(2)
C27 C22 C21 118.5(2)
C23 C22 C21 122.1(2)
C22 C23 C24 120.2(3)
C22 C23 H23A 119.9
C24 C23 H23A 119.9
C25 C24 C23 120.2(3)
C25 C24 H24A 119.9
C23 C24 H24A 119.9
C26 C25 C24 119.7(3)
C26 C25 H25A 120.2
C24 C25 H25A 120.2
C25 C26 C27 120.4(3)
C25 C26 H26A 119.8
C27 C26 H26A 119.8
C22 C27 C26 120.2(3)
C22 C27 H27A 119.9
C26 C27 H27A 119.9

loop_
_geom_bond_atom_site_label_1
_geom_bond_atom_site_label_2
_geom_bond_distance
S1 O1 1.4812(19)
S1 N1 1.676(2)
S1 C1 1.846(3)
S2 O3 1.425(2)
S2 O2 1.4262(19)
S2 N2 1.673(2)
S2 C14 1.751(3)
N1 C5 1.487(3)
N1 H1A 0.909(3)
N2 C13 1.362(3)
N2 C21 1.491(3)
C1 C2 1.518(4)
C1 C4 1.522(3)
C1 C3 1.528(4)
C2 H2B 0.9800
C2 H2C 0.9800
C2 H2A 0.9800
C3 H3B 0.9800
C3 H3C 0.9800
C3 H3A 0.9800
C4 H4A 0.9800
C4 H4B 0.9800
C4 H4C 0.9800
C5 C12 1.471(3)
C5 C6 1.520(3)
C5 H5A 1.0000
C6 C11 1.383(3)
C6 C7 1.392(4)
C7 C8 1.378(3)
C7 H7A 0.9500
C8 C9 1.381(4)
C8 H8A 0.9500
C9 C10 1.380(4)
C9 H9A 0.9500
C10 C11 1.388(4)
C10 H10A 0.9500
C11 H11A 0.9500
C12 C13 1.175(3)
C14 C19 1.385(4)
C14 C15 1.394(4)
C15 C16 1.373(4)
C15 H15A 0.9500
C16 C17 1.396(4)
C16 H16A 0.9500
C17 C18 1.386(4)
C17 C20 1.515(4)
C18 C19 1.384(4)
C18 H18A 0.9500
C19 H19A 0.9500
C20 H20A 0.9800
C20 H20B 0.9800
C20 H20C 0.9800
C21 C22 1.516(4)
C21 H21A 0.9900
C21 H21B 0.9900
C22 C27 1.380(4)
C22 C23 1.382(4)
C23 C24 1.389(4)
C23 H23A 0.9500
C24 C25 1.375(4)
C24 H24A 0.9500
C25 C26 1.372(4)
C25 H25A 0.9500
C26 C27 1.389(4)
C26 H26A 0.9500
C27 H27A 0.9500

loop_
_geom_torsion_atom_site_label_1
_geom_torsion_atom_site_label_2
_geom_torsion_atom_site_label_3
_geom_torsion_atom_site_label_4
_geom_torsion
O1 S1 N1 C5 79.72(18)
C1 S1 N1 C5 -170.00(16)
O3 S2 N2 C13 174.83(19)
O2 S2 N2 C13 46.3(2)
C14 S2 N2 C13 -69.2(2)
O3 S2 N2 C21 -37.1(2)
O2 S2 N2 C21 -165.70(19)
C14 S2 N2 C21 78.8(2)
O1 S1 C1 C2 172.55(17)
N1 S1 C1 C2 58.32(19)
O1 S1 C1 C4 49.4(2)
N1 S1 C1 C4 -64.8(2)
O1 S1 C1 C3 -69.04(19)
N1 S1 C1 C3 176.74(17)
S1 N1 C5 C12 -167.71(17)
S1 N1 C5 C6 73.0(2)
C12 C5 C6 C11 95.4(3)
N1 C5 C6 C11 -145.0(2)
C12 C5 C6 C7 -79.4(3)
N1 C5 C6 C7 40.3(3)
C11 C6 C7 C8 -1.3(4)
C5 C6 C7 C8 173.5(2)
C6 C7 C8 C9 0.5(4)
C7 C8 C9 C10 0.1(4)
C8 C9 C10 C11 0.2(4)
C7 C6 C11 C10 1.6(3)
C5 C6 C11 C10 -173.2(2)
C9 C10 C11 C6 -1.1(4)
N1 C5 C12 C13 -125(2)
C6 C5 C12 C13 -4(3)
C5 C12 C13 N2 51(12)
C21 N2 C13 C12 169(100)
S2 N2 C13 C12 -43(11)
O3 S2 C14 C19 -150.8(2)
O2 S2 C14 C19 -17.0(2)
N2 S2 C14 C19 96.2(2)
O3 S2 C14 C15 31.0(2)
O2 S2 C14 C15 164.9(2)
N2 S2 C14 C15 -81.9(2)
C19 C14 C15 C16 0.5(4)
S2 C14 C15 C16 178.6(2)
C14 C15 C16 C17 0.2(4)
C15 C16 C17 C18 -0.2(4)
C15 C16 C17 C20 -178.9(2)
C16 C17 C18 C19 -0.6(4)
C20 C17 C18 C19 178.0(2)
C15 C14 C19 C18 -1.2(4)
S2 C14 C19 C18 -179.3(2)
C17 C18 C19 C14 1.3(4)
C13 N2 C21 C22 -63.9(3)
S2 N2 C21 C22 148.61(18)
N2 C21 C22 C27 146.5(2)
N2 C21 C22 C23 -37.8(3)
C27 C22 C23 C24 -0.3(4)
C21 C22 C23 C24 -176.0(2)
C22 C23 C24 C25 1.1(4)
C23 C24 C25 C26 -1.1(4)
C24 C25 C26 C27 0.4(4)
C23 C22 C27 C26 -0.4(4)
C21 C22 C27 C26 175.4(2)
C25 C26 C27 C22 0.3(4)
